data_7020334
loop_
_publ_author_name
'Safko, Jason P.'
'Kuperstock, Jacob E.'
'McCullough, Shannon M.'
'Noviello, Andrew M.'
'Li, Xiaobo'
'Killarney, James P.'
'Murphy, Caitlin'
'Patterson, Howard H.'
'Bayse, Craig A.'
'Pike, Robert D.'

_publ_section_title
;
 Network formation and photoluminescence in copper(I) halide complexes
 with substituted piperazine ligands.
;
_journal_issue 38
_journal_name_full 'Dalton transactions (Cambridge, England : 2003)'
_journal_page_first 11663
_journal_page_last 11674
_journal_paper_doi 10.1039/c2dt31241g
_journal_volume 41
_journal_year 2012
_chemical_formula_moiety 'C16 H20 Cu2 I2 N4'
_chemical_formula_sum 'C16 H20 Cu2 I2 N4'
_chemical_formula_weight 649.24
_chemical_name_systematic
;
?
;
_space_group_IT_number 2
_symmetry_cell_setting triclinic
_symmetry_space_group_name_Hall '-P 1'
_symmetry_space_group_name_H-M 'P -1'
_atom_sites_solution_hydrogens geom
_atom_sites_solution_primary direct
_atom_sites_solution_secondary difmap
_audit_creation_method SHELXL-97
_cell_angle_alpha 112.8310(10)
_cell_angle_beta 91.449(2)
_cell_angle_gamma 95.4470(10)
_cell_formula_units_Z 2
_cell_length_a 8.6487(2)
_cell_length_b 9.9098(2)
_cell_length_c 12.4157(3)
_cell_measurement_reflns_used 8676
_cell_measurement_temperature 100(2)
_cell_measurement_theta_max 71.05
_cell_measurement_theta_min 4.87
_cell_volume 974.07(4)
_computing_cell_refinement 'SAINTPLUS (Bruker AXS, 2004)'
_computing_data_collection 'APEX2 (Bruker AXS, 2004)'
_computing_data_reduction SAINTPLUS
_computing_molecular_graphics 'ORTEP3 (Farrugia, 1997)'
_computing_publication_material 'SHELXL97 (Sheldrick, 1997)'
_computing_structure_refinement 'XSHELL (Bruker, 2004)'
_computing_structure_solution 'SHELXS97 (Sheldrick, 1997)'
_diffrn_ambient_temperature 100(2)
_diffrn_measured_fraction_theta_full 0.968
_diffrn_measured_fraction_theta_max 0.968
_diffrn_measurement_device_type 'Bruker SMART Apex II CCD'
_diffrn_measurement_method '\w and \y'
_diffrn_radiation_monochromator graphite
_diffrn_radiation_source 'fine-focus sealed tube'
_diffrn_radiation_type CuK\a
_diffrn_radiation_wavelength 1.54178
_diffrn_reflns_av_R_equivalents 0.0463
_diffrn_reflns_av_sigmaI/netI 0.0420
_diffrn_reflns_limit_h_max 10
_diffrn_reflns_limit_h_min -10
_diffrn_reflns_limit_k_max 11
_diffrn_reflns_limit_k_min -11
_diffrn_reflns_limit_l_max 14
_diffrn_reflns_limit_l_min -13
_diffrn_reflns_number 16265
_diffrn_reflns_theta_full 66.99
_diffrn_reflns_theta_max 66.99
_diffrn_reflns_theta_min 3.87
_diffrn_standards_number 0
_exptl_absorpt_coefficient_mu 27.613
_exptl_absorpt_correction_T_max 0.3763
_exptl_absorpt_correction_T_min 0.0626
_exptl_absorpt_correction_type numerical
_exptl_absorpt_process_details 'SADABS (Sheldrick, 2004)'
_exptl_crystal_colour yellow
_exptl_crystal_density_diffrn 2.214
_exptl_crystal_density_method 'not measured'
_exptl_crystal_description prism
_exptl_crystal_F_000 616
_exptl_crystal_size_max 0.22
_exptl_crystal_size_mid 0.05
_exptl_crystal_size_min 0.04
_refine_diff_density_max 1.874
_refine_diff_density_min -0.920
_refine_diff_density_rms 0.182
_refine_ls_extinction_method none
_refine_ls_goodness_of_fit_ref 1.066
_refine_ls_hydrogen_treatment constr
_refine_ls_matrix_type full
_refine_ls_number_parameters 217
_refine_ls_number_reflns 3360
_refine_ls_number_restraints 0
_refine_ls_restrained_S_all 1.066
_refine_ls_R_factor_all 0.0333
_refine_ls_R_factor_gt 0.0306
_refine_ls_shift/su_max 0.001
_refine_ls_shift/su_mean 0.000
_refine_ls_structure_factor_coef Fsqd
_refine_ls_weighting_details 'calc w=1/[\s^2^(Fo^2^)+(0.0492P)^2^+0.0555P] where P=(Fo^2^+2Fc^2^)/3'
_refine_ls_weighting_scheme calc
_refine_ls_wR_factor_gt 0.0744
_refine_ls_wR_factor_ref 0.0762
_reflns_number_gt 3096
_reflns_number_total 3360
_reflns_threshold_expression >2sigma(I)
_cod_data_source_file c2dt31241g.txt
_cod_data_source_block p1bar
_cod_original_sg_symbol_H-M P-1
_cod_database_code 7020334

loop_
_symmetry_equiv_pos_as_xyz
'x, y, z'
'-x, -y, -z'

loop_
_atom_site_label
_atom_site_type_symbol
_atom_site_fract_x
_atom_site_fract_y
_atom_site_fract_z
_atom_site_U_iso_or_equiv
_atom_site_adp_type
_atom_site_occupancy
_atom_site_symmetry_multiplicity
_atom_site_calc_flag
_atom_site_refinement_flags
I1 I 0.83863(2) 0.33329(2) 0.753669(17) 0.01819(10) Uani 1 1 d .
I2 I 0.58999(2) 0.70588(2) 0.734809(18) 0.01988(10) Uani 1 1 d .
Cu1 Cu 0.58545(6) 0.45647(6) 0.75210(4) 0.01825(14) Uani 1 1 d .
Cu2 Cu 0.85146(6) 0.58562(6) 0.73831(5) 0.01982(14) Uani 1 1 d .
N1 N 0.4277(3) 0.2888(3) 0.6394(3) 0.0179(6) Uani 1 1 d .
N2 N 0.4226(3) 0.4425(3) 0.8831(3) 0.0172(6) Uani 1 1 d .
N3 N 1.0179(3) 0.7489(3) 0.8483(3) 0.0194(6) Uani 1 1 d .
N4 N 0.9916(3) 0.6314(3) 0.6048(3) 0.0164(6) Uani 1 1 d .
C1 C 0.3955(4) 0.5869(4) 0.9730(3) 0.0179(7) Uani 1 1 d .
H1B H 0.3046 0.5740 1.0164 0.021 Uiso 1 1 calc R
H1A H 0.3718 0.6540 0.9345 0.021 Uiso 1 1 calc R
C2 C 0.4615(4) 0.3450(4) 0.9415(3) 0.0176(7) Uani 1 1 d .
H2B H 0.4820 0.2488 0.8819 0.021 Uiso 1 1 calc R
H2A H 0.3719 0.3275 0.9844 0.021 Uiso 1 1 calc R
C3 C 0.2764(4) 0.3787(4) 0.8089(3) 0.0192(7) Uani 1 1 d .
H3A H 0.2277 0.4583 0.7962 0.023 Uiso 1 1 calc R
H3B H 0.2035 0.3362 0.8507 0.023 Uiso 1 1 calc R
C4 C 0.3009(4) 0.2603(4) 0.6913(3) 0.0182(7) Uani 1 1 d .
C5 C 0.1953(4) 0.1362(4) 0.6366(3) 0.0201(7) Uani 1 1 d .
H5 H 0.1088 0.1164 0.6760 0.024 Uiso 1 1 calc R
C6 C 0.2180(4) 0.0411(4) 0.5233(3) 0.0222(7) Uani 1 1 d .
H6 H 0.1470 -0.0447 0.4838 0.027 Uiso 1 1 calc R
C7 C 0.3460(4) 0.0732(4) 0.4685(3) 0.0217(7) Uani 1 1 d .
H7 H 0.3628 0.0115 0.3902 0.026 Uiso 1 1 calc R
C8 C 0.4479(4) 0.1968(4) 0.5305(3) 0.0194(7) Uani 1 1 d .
H8 H 0.5370 0.2174 0.4939 0.023 Uiso 1 1 calc R
C9 C 0.9018(4) 0.6041(4) 0.4944(3) 0.0183(7) Uani 1 1 d .
H9B H 0.9627 0.6495 0.4482 0.022 Uiso 1 1 calc R
H9A H 0.8039 0.6503 0.5120 0.022 Uiso 1 1 calc R
C10 C 1.1357(4) 0.5590(4) 0.5765(3) 0.0190(7) Uani 1 1 d .
H10B H 1.1963 0.5749 0.6499 0.023 Uiso 1 1 calc R
H10A H 1.2003 0.6037 0.5316 0.023 Uiso 1 1 calc R
C11 C 1.0326(4) 0.7914(4) 0.6696(3) 0.0216(7) Uani 1 1 d .
H11A H 0.9400 0.8426 0.6691 0.026 Uiso 1 1 calc R
H11B H 1.1144 0.8272 0.6295 0.026 Uiso 1 1 calc R
C12 C 1.0902(4) 0.8285(4) 0.7939(3) 0.0203(7) Uani 1 1 d .
C13 C 1.2082(5) 0.9418(4) 0.8523(4) 0.0263(8) Uani 1 1 d .
H13 H 1.2610 0.9946 0.8120 0.032 Uiso 1 1 calc R
C14 C 1.2477(5) 0.9766(5) 0.9693(4) 0.0297(9) Uani 1 1 d .
H14 H 1.3261 1.0552 1.0108 0.036 Uiso 1 1 calc R
C15 C 1.1717(5) 0.8954(5) 1.0253(3) 0.0281(8) Uani 1 1 d .
H15 H 1.1965 0.9172 1.1057 0.034 Uiso 1 1 calc R
C16 C 1.0584(4) 0.7812(4) 0.9608(3) 0.0232(8) Uani 1 1 d .
H16 H 1.0076 0.7237 0.9983 0.028 Uiso 1 1 calc R

loop_
_atom_site_aniso_label
_atom_site_aniso_U_11
_atom_site_aniso_U_22
_atom_site_aniso_U_33
_atom_site_aniso_U_23
_atom_site_aniso_U_13
_atom_site_aniso_U_12
I1 0.01646(14) 0.01919(15) 0.02194(14) 0.01122(10) 0.00282(9) 0.00212(9)
I2 0.02022(14) 0.01980(15) 0.02334(14) 0.01252(10) 0.00106(10) 0.00222(9)
Cu1 0.0154(3) 0.0188(3) 0.0212(3) 0.0095(2) -0.0003(2) -0.0016(2)
Cu2 0.0180(3) 0.0210(3) 0.0225(3) 0.0119(2) -0.0002(2) -0.0029(2)
N1 0.0180(13) 0.0169(15) 0.0209(14) 0.0101(12) -0.0009(12) 0.0012(11)
N2 0.0144(13) 0.0211(16) 0.0175(13) 0.0100(12) -0.0011(11) -0.0005(11)
N3 0.0200(14) 0.0175(15) 0.0208(14) 0.0083(12) -0.0001(12) -0.0003(12)
N4 0.0172(13) 0.0165(15) 0.0184(13) 0.0101(11) 0.0015(12) 0.0003(11)
C1 0.0173(15) 0.0204(18) 0.0189(15) 0.0110(14) -0.0003(14) 0.0020(13)
C2 0.0180(16) 0.0183(17) 0.0191(15) 0.0112(14) 0.0005(14) -0.0014(13)
C3 0.0113(14) 0.0268(19) 0.0186(16) 0.0090(14) -0.0009(13) -0.0021(13)
C4 0.0169(16) 0.0173(17) 0.0232(17) 0.0111(14) -0.0014(14) 0.0016(13)
C5 0.0148(15) 0.0225(19) 0.0255(17) 0.0126(15) -0.0004(14) -0.0001(13)
C6 0.0217(16) 0.0171(18) 0.0265(18) 0.0090(15) -0.0065(15) -0.0033(14)
C7 0.0245(18) 0.0200(19) 0.0211(16) 0.0086(15) -0.0012(15) 0.0035(14)
C8 0.0180(15) 0.0209(18) 0.0222(17) 0.0121(14) -0.0014(14) 0.0004(14)
C9 0.0180(15) 0.0224(19) 0.0177(15) 0.0114(14) 0.0021(14) 0.0024(13)
C10 0.0159(15) 0.0237(19) 0.0197(16) 0.0111(14) 0.0023(14) 0.0010(14)
C11 0.0241(17) 0.0219(19) 0.0217(17) 0.0128(14) 0.0023(15) -0.0028(14)
C12 0.0196(16) 0.0162(17) 0.0238(17) 0.0075(14) -0.0027(15) -0.0011(14)
C13 0.0280(18) 0.0189(19) 0.0301(19) 0.0095(15) -0.0030(17) -0.0045(15)
C14 0.0309(19) 0.0178(19) 0.032(2) 0.0032(16) -0.0077(17) -0.0028(15)
C15 0.033(2) 0.026(2) 0.0239(18) 0.0074(16) -0.0030(16) 0.0070(16)
C16 0.0247(18) 0.025(2) 0.0218(17) 0.0106(15) 0.0006(15) 0.0034(15)

loop_
_atom_type_symbol
_atom_type_description
_atom_type_scat_dispersion_real
_atom_type_scat_dispersion_imag
_atom_type_scat_source
C C 0.0181 0.0091 'International Tables Vol C Tables 4.2.6.8 and 6.1.1.4'
H H 0.0000 0.0000 'International Tables Vol C Tables 4.2.6.8 and 6.1.1.4'
N N 0.0311 0.0180 'International Tables Vol C Tables 4.2.6.8 and 6.1.1.4'
Cu Cu -1.9646 0.5888 'International Tables Vol C Tables 4.2.6.8 and 6.1.1.4'
I I -0.3257 6.8362 'International Tables Vol C Tables 4.2.6.8 and 6.1.1.4'

loop_
_geom_angle_atom_site_label_1
_geom_angle_atom_site_label_2
_geom_angle_atom_site_label_3
_geom_angle
_geom_angle_site_symmetry_1
_geom_angle_site_symmetry_3
Cu2 I1 Cu1 59.386(17) . .
Cu1 I2 Cu2 58.873(16) . .
N1 Cu1 N2 82.22(12) . .
N1 Cu1 I2 116.29(9) . .
N2 Cu1 I2 110.62(8) . .
N1 Cu1 Cu2 136.50(9) . .
N2 Cu1 Cu2 140.92(8) . .
I2 Cu1 Cu2 62.549(18) . .
N1 Cu1 I1 104.78(9) . .
N2 Cu1 I1 113.86(8) . .
I2 Cu1 I1 122.145(19) . .
Cu2 Cu1 I1 59.599(17) . .
N3 Cu2 N4 80.25(12) . .
N3 Cu2 Cu1 138.33(9) . .
N4 Cu2 Cu1 139.42(8) . .
N3 Cu2 I1 116.54(9) . .
N4 Cu2 I1 120.79(8) . .
Cu1 Cu2 I1 61.015(18) . .
N3 Cu2 I2 108.23(9) . .
N4 Cu2 I2 104.46(8) . .
Cu1 Cu2 I2 58.578(17) . .
I1 Cu2 I2 119.590(19) . .
C8 N1 C4 118.5(3) . .
C8 N1 Cu1 127.4(2) . .
C4 N1 Cu1 113.4(2) . .
C2 N2 C3 109.2(3) . .
C2 N2 C1 109.0(3) . .
C3 N2 C1 107.7(3) . .
C2 N2 Cu1 115.0(2) . .
C3 N2 Cu1 101.3(2) . .
C1 N2 Cu1 114.2(2) . .
C16 N3 C12 119.2(3) . .
C16 N3 Cu2 128.5(3) . .
C12 N3 Cu2 112.3(2) . .
C9 N4 C11 109.5(3) . .
C9 N4 C10 108.6(3) . .
C11 N4 C10 109.4(3) . .
C9 N4 Cu2 114.1(2) . .
C11 N4 Cu2 98.51(19) . .
C10 N4 Cu2 116.2(2) . .
N2 C1 C2 110.7(3) . 2_667
N2 C1 H1B 109.5 . .
C2 C1 H1B 109.5 2_667 .
N2 C1 H1A 109.5 . .
C2 C1 H1A 109.5 2_667 .
H1B C1 H1A 108.1 . .
N2 C2 C1 110.9(3) . 2_667
N2 C2 H2B 109.5 . .
C1 C2 H2B 109.5 2_667 .
N2 C2 H2A 109.5 . .
C1 C2 H2A 109.5 2_667 .
H2B C2 H2A 108.0 . .
N2 C3 C4 112.9(3) . .
N2 C3 H3A 109.0 . .
C4 C3 H3A 109.0 . .
N2 C3 H3B 109.0 . .
C4 C3 H3B 109.0 . .
H3A C3 H3B 107.8 . .
N1 C4 C5 122.0(3) . .
N1 C4 C3 115.2(3) . .
C5 C4 C3 122.6(3) . .
C4 C5 C6 118.9(3) . .
C4 C5 H5 120.6 . .
C6 C5 H5 120.6 . .
C5 C6 C7 119.0(3) . .
C5 C6 H6 120.5 . .
C7 C6 H6 120.5 . .
C8 C7 C6 118.3(3) . .
C8 C7 H7 120.8 . .
C6 C7 H7 120.8 . .
N1 C8 C7 123.2(3) . .
N1 C8 H8 118.4 . .
C7 C8 H8 118.4 . .
N4 C9 C10 110.8(3) . 2_766
N4 C9 H9B 109.5 . .
C10 C9 H9B 109.5 2_766 .
N4 C9 H9A 109.5 . .
C10 C9 H9A 109.5 2_766 .
H9B C9 H9A 108.1 . .
N4 C10 C9 110.9(3) . 2_766
N4 C10 H10B 109.5 . .
C9 C10 H10B 109.5 2_766 .
N4 C10 H10A 109.5 . .
C9 C10 H10A 109.5 2_766 .
H10B C10 H10A 108.1 . .
N4 C11 C12 111.9(3) . .
N4 C11 H11A 109.2 . .
C12 C11 H11A 109.2 . .
N4 C11 H11B 109.2 . .
C12 C11 H11B 109.2 . .
H11A C11 H11B 107.9 . .
N3 C12 C13 121.1(3) . .
N3 C12 C11 116.2(3) . .
C13 C12 C11 122.6(3) . .
C14 C13 C12 119.4(4) . .
C14 C13 H13 120.3 . .
C12 C13 H13 120.3 . .
C13 C14 C15 119.2(4) . .
C13 C14 H14 120.4 . .
C15 C14 H14 120.4 . .
C14 C15 C16 118.3(4) . .
C14 C15 H15 120.8 . .
C16 C15 H15 120.8 . .
N3 C16 C15 122.7(3) . .
N3 C16 H16 118.7 . .
C15 C16 H16 118.7 . .

loop_
_geom_bond_atom_site_label_1
_geom_bond_atom_site_label_2
_geom_bond_distance
_geom_bond_site_symmetry_2
I1 Cu2 2.5729(6) .
I1 Cu1 2.6094(5) .
I2 Cu1 2.5593(6) .
I2 Cu2 2.6614(6) .
Cu1 N1 2.061(3) .
Cu1 N2 2.214(3) .
Cu1 Cu2 2.5673(7) .
Cu2 N3 2.073(3) .
Cu2 N4 2.237(3) .
N1 C8 1.333(5) .
N1 C4 1.347(5) .
N2 C2 1.472(5) .
N2 C3 1.478(4) .
N2 C1 1.478(5) .
N3 C16 1.335(5) .
N3 C12 1.346(5) .
N4 C9 1.475(5) .
N4 C11 1.474(5) .
N4 C10 1.479(5) .
C1 C2 1.528(5) 2_667
C1 H1B 0.9900 .
C1 H1A 0.9900 .
C2 C1 1.528(5) 2_667
C2 H2B 0.9900 .
C2 H2A 0.9900 .
C3 C4 1.512(5) .
C3 H3A 0.9900 .
C3 H3B 0.9900 .
C4 C5 1.384(5) .
C5 C6 1.388(6) .
C5 H5 0.9500 .
C6 C7 1.389(6) .
C6 H6 0.9500 .
C7 C8 1.378(6) .
C7 H7 0.9500 .
C8 H8 0.9500 .
C9 C10 1.507(5) 2_766
C9 H9B 0.9900 .
C9 H9A 0.9900 .
C10 C9 1.507(5) 2_766
C10 H10B 0.9900 .
C10 H10A 0.9900 .
C11 C12 1.501(5) .
C11 H11A 0.9900 .
C11 H11B 0.9900 .
C12 C13 1.393(6) .
C13 C14 1.382(6) .
C13 H13 0.9500 .
C14 C15 1.386(7) .
C14 H14 0.9500 .
C15 C16 1.389(6) .
C15 H15 0.9500 .
C16 H16 0.9500 .

loop_
_geom_torsion_atom_site_label_1
_geom_torsion_atom_site_label_2
_geom_torsion_atom_site_label_3
_geom_torsion_atom_site_label_4
_geom_torsion
_geom_torsion_site_symmetry_4
Cu2 I2 Cu1 N1 -130.93(10) .
Cu2 I2 Cu1 N2 137.67(9) .
Cu2 I2 Cu1 I1 -0.652(18) .
Cu2 I1 Cu1 N1 135.64(9) .
Cu2 I1 Cu1 N2 -136.44(9) .
Cu2 I1 Cu1 I2 0.671(18) .
N1 Cu1 Cu2 N3 -177.52(17) .
N2 Cu1 Cu2 N3 -7.2(2) .
I2 Cu1 Cu2 N3 82.25(14) .
I1 Cu1 Cu2 N3 -98.39(14) .
N1 Cu1 Cu2 N4 25.51(18) .
N2 Cu1 Cu2 N4 -164.14(17) .
I2 Cu1 Cu2 N4 -74.72(12) .
I1 Cu1 Cu2 N4 104.64(12) .
N1 Cu1 Cu2 I1 -79.13(13) .
N2 Cu1 Cu2 I1 91.23(14) .
I2 Cu1 Cu2 I1 -179.360(17) .
N1 Cu1 Cu2 I2 100.23(13) .
N2 Cu1 Cu2 I2 -89.41(14) .
I1 Cu1 Cu2 I2 179.360(17) .
Cu1 I1 Cu2 N3 132.68(10) .
Cu1 I1 Cu2 N4 -132.89(10) .
Cu1 I1 Cu2 I2 -0.628(17) .
Cu1 I2 Cu2 N3 -136.09(9) .
Cu1 I2 Cu2 N4 139.61(8) .
Cu1 I2 Cu2 I1 0.644(17) .
N2 Cu1 N1 C8 -164.3(3) .
I2 Cu1 N1 C8 86.5(3) .
Cu2 Cu1 N1 C8 9.6(4) .
I1 Cu1 N1 C8 -51.5(3) .
N2 Cu1 N1 C4 5.7(2) .
I2 Cu1 N1 C4 -103.5(2) .
Cu2 Cu1 N1 C4 179.55(19) .
I1 Cu1 N1 C4 118.4(2) .
N1 Cu1 N2 C2 92.8(2) .
I2 Cu1 N2 C2 -152.0(2) .
Cu2 Cu1 N2 C2 -80.5(3) .
I1 Cu1 N2 C2 -10.0(3) .
N1 Cu1 N2 C3 -24.7(2) .
I2 Cu1 N2 C3 90.5(2) .
Cu2 Cu1 N2 C3 161.98(17) .
I1 Cu1 N2 C3 -127.5(2) .
N1 Cu1 N2 C1 -140.1(2) .
I2 Cu1 N2 C1 -24.9(2) .
Cu2 Cu1 N2 C1 46.6(3) .
I1 Cu1 N2 C1 117.1(2) .
N4 Cu2 N3 C16 -161.1(3) .
Cu1 Cu2 N3 C16 33.8(4) .
I1 Cu2 N3 C16 -41.5(3) .
I2 Cu2 N3 C16 96.8(3) .
N4 Cu2 N3 C12 18.8(2) .
Cu1 Cu2 N3 C12 -146.2(2) .
I1 Cu2 N3 C12 138.5(2) .
I2 Cu2 N3 C12 -83.3(2) .
N3 Cu2 N4 C9 -151.0(3) .
Cu1 Cu2 N4 C9 13.7(3) .
I1 Cu2 N4 C9 93.9(2) .
I2 Cu2 N4 C9 -44.5(2) .
N3 Cu2 N4 C11 -35.1(2) .
Cu1 Cu2 N4 C11 129.64(19) .
I1 Cu2 N4 C11 -150.23(18) .
I2 Cu2 N4 C11 71.4(2) .
N3 Cu2 N4 C10 81.5(3) .
Cu1 Cu2 N4 C10 -113.8(2) .
I1 Cu2 N4 C10 -33.7(3) .
I2 Cu2 N4 C10 -172.0(2) .
C2 N2 C1 C2 57.8(4) 2_667
C3 N2 C1 C2 176.1(3) 2_667
Cu1 N2 C1 C2 -72.3(3) 2_667
C3 N2 C2 C1 -175.2(3) 2_667
C1 N2 C2 C1 -57.9(4) 2_667
Cu1 N2 C2 C1 71.8(3) 2_667
C2 N2 C3 C4 -81.7(4) .
C1 N2 C3 C4 160.1(3) .
Cu1 N2 C3 C4 39.9(3) .
C8 N1 C4 C5 2.4(5) .
Cu1 N1 C4 C5 -168.5(3) .
C8 N1 C4 C3 -173.2(3) .
Cu1 N1 C4 C3 15.9(4) .
N2 C3 C4 N1 -40.8(4) .
N2 C3 C4 C5 143.6(3) .
N1 C4 C5 C6 -2.3(6) .
C3 C4 C5 C6 173.0(3) .
C4 C5 C6 C7 0.2(6) .
C5 C6 C7 C8 1.7(6) .
C4 N1 C8 C7 -0.4(5) .
Cu1 N1 C8 C7 169.1(3) .
C6 C7 C8 N1 -1.7(6) .
C11 N4 C9 C10 177.4(3) 2_766
C10 N4 C9 C10 58.0(4) 2_766
Cu2 N4 C9 C10 -73.3(3) 2_766
C9 N4 C10 C9 -58.1(4) 2_766
C11 N4 C10 C9 -177.5(3) 2_766
Cu2 N4 C10 C9 72.1(3) 2_766
C9 N4 C11 C12 166.5(3) .
C10 N4 C11 C12 -74.7(3) .
Cu2 N4 C11 C12 47.0(3) .
C16 N3 C12 C13 1.3(5) .
Cu2 N3 C12 C13 -178.7(3) .
C16 N3 C12 C11 -176.8(3) .
Cu2 N3 C12 C11 3.3(4) .
N4 C11 C12 N3 -38.1(4) .
N4 C11 C12 C13 143.9(4) .
N3 C12 C13 C14 -2.4(6) .
C11 C12 C13 C14 175.5(4) .
C12 C13 C14 C15 1.7(6) .
C13 C14 C15 C16 0.2(6) .
C12 N3 C16 C15 0.7(6) .
Cu2 N3 C16 C15 -179.3(3) .
C14 C15 C16 N3 -1.4(6) .
